data_4036978
loop_
_publ_author_name
'Garc\'ia-Arriaga, Marilyn'
'Hobley, Gerard'
'Rivera, Jos\'e M'

_publ_section_title
;
 Structural Studies of Supramolecular G-Quadruplexes Formed from
 8-Aryl-2'-deoxyguanosine Derivatives.
;
_journal_issue 14
_journal_name_full 'The Journal of organic chemistry'
_journal_page_first 6026
_journal_page_last 6035
_journal_paper_doi 10.1021/acs.joc.6b01113
_journal_volume 81
_journal_year 2016
_chemical_absolute_configuration rm
_chemical_formula_sum 'C18 H21 N5 O6'
_chemical_formula_weight 403.40
_space_group_IT_number 19
_space_group_name_Hall 'P 2ac 2ab'
_space_group_name_H-M_alt 'P 21 21 21'
_symmetry_cell_setting orthorhombic
_symmetry_space_group_name_H-M 'P 21 21 21'
_atom_sites_solution_hydrogens geom
_atom_sites_solution_primary direct
_atom_sites_solution_secondary difmap
_audit_creation_method SHELXL-97
_cell_angle_alpha 90.00
_cell_angle_beta 90.00
_cell_angle_gamma 90.00
_cell_formula_units_Z 4
_cell_length_a 7.4228(19)
_cell_length_b 11.744(3)
_cell_length_c 21.248(5)
_cell_measurement_temperature 300(2)
_cell_volume 1852.3(8)
_computing_cell_refinement 'BRUKER SMART-NT V5.0'
_computing_data_collection 'BRUKER SMART-NT V5.0'
_computing_data_reduction 'BRUKER SAINT-NT V5/6.0'
_computing_molecular_graphics 'BRUKER SHELXTL-NT V5.1'
_computing_publication_material 'BRUKER SHELXTL-NT V5.1'
_computing_structure_refinement 'SHELXL-97 (Sheldrick, 1997)'
_computing_structure_solution 'SHELXS-97 (Sheldrick, 1990)'
_diffrn_ambient_temperature 300(2)
_diffrn_measured_fraction_theta_full 0.965
_diffrn_measured_fraction_theta_max 0.965
_diffrn_measurement_device_type 'Bruker AXS SMART CCD 1K area detector'
_diffrn_measurement_method 'phi and omega scans'
_diffrn_radiation_monochromator graphite
_diffrn_radiation_source 'fine-focus sealed tube'
_diffrn_radiation_type MoK\a
_diffrn_radiation_wavelength 0.71073
_diffrn_reflns_av_R_equivalents 0.0988
_diffrn_reflns_av_sigmaI/netI 0.1229
_diffrn_reflns_limit_h_max 9
_diffrn_reflns_limit_h_min -9
_diffrn_reflns_limit_k_max 14
_diffrn_reflns_limit_k_min -14
_diffrn_reflns_limit_l_max 25
_diffrn_reflns_limit_l_min -27
_diffrn_reflns_number 11604
_diffrn_reflns_theta_full 28.01
_diffrn_reflns_theta_max 28.01
_diffrn_reflns_theta_min 1.92
_exptl_absorpt_coefficient_mu 0.111
_exptl_absorpt_correction_type none
_exptl_crystal_colour colorless
_exptl_crystal_density_diffrn 1.447
_exptl_crystal_density_method 'not measured'
_exptl_crystal_description 'hexagonal prism'
_exptl_crystal_F_000 848
_exptl_crystal_size_max 0.19
_exptl_crystal_size_mid 0.04
_exptl_crystal_size_min 0.04
_refine_diff_density_max 0.210
_refine_diff_density_min -0.207
_refine_diff_density_rms 0.045
_refine_ls_abs_structure_details 'Flack H D (1983), Acta Cryst. A39, 876-881'
_refine_ls_abs_structure_Flack -4(2)
_refine_ls_extinction_method none
_refine_ls_goodness_of_fit_ref 1.163
_refine_ls_hydrogen_treatment constr
_refine_ls_matrix_type full
_refine_ls_number_parameters 277
_refine_ls_number_reflns 4207
_refine_ls_number_restraints 0
_refine_ls_restrained_S_all 1.163
_refine_ls_R_factor_all 0.1814
_refine_ls_R_factor_gt 0.0915
_refine_ls_shift/su_max 0.000
_refine_ls_shift/su_mean 0.000
_refine_ls_structure_factor_coef Fsqd
_refine_ls_weighting_details 'calc w=1/[\s^2^(Fo^2^)+(0.0381P)^2^+0.1518P] where P=(Fo^2^+2Fc^2^)/3'
_refine_ls_weighting_scheme calc
_refine_ls_wR_factor_gt 0.1220
_refine_ls_wR_factor_ref 0.1398
_reflns_number_gt 2281
_reflns_number_total 4207
_reflns_threshold_expression >2sigma(I)
_cod_data_source_file jo6b01113_si_002.cif
_cod_data_source_block jr003
_cod_depositor_comments
;
The following automatic conversions were performed:

data item '_symmetry_cell_setting' value 'Orthorhombic' was changed
to 'orthorhombic' in accordance with the
/home/saulius/struct/COD-crude-data/automatic-downloads/DataCite-retrospective/ACS/depositions/lib/dictionaries/cif_core.dic
dictionary named 'cif_core.dic' version 2.4.2 last updated on
2011-04-26.

Automatic conversion script
Id: cif_fix_values 6909 2019-04-08 15:41:33Z antanas 
;
_cod_original_sg_symbol_H-M P2(1)2(1)2(1)
_cod_database_code 4036978

loop_
_symmetry_equiv_pos_as_xyz
'x, y, z'
'-x+1/2, -y, z+1/2'
'-x, y+1/2, -z+1/2'
'x+1/2, -y+1/2, -z'

loop_
_atom_site_label
_atom_site_type_symbol
_atom_site_fract_x
_atom_site_fract_y
_atom_site_fract_z
_atom_site_U_iso_or_equiv
_atom_site_adp_type
_atom_site_occupancy
_atom_site_symmetry_multiplicity
_atom_site_calc_flag
_atom_site_refinement_flags
_atom_site_disorder_assembly
_atom_site_disorder_group
O1 O 1.0925(5) 0.0867(3) 0.26183(14) 0.0845(12) Uani 1 1 d . . .
O2 O 1.0541(5) 0.3049(3) 0.71747(13) 0.0787(11) Uani 1 1 d . . .
O3 O 1.0371(4) 0.4889(2) 0.42625(12) 0.0463(7) Uani 1 1 d . A .
O4 O 0.7223(4) 0.5813(3) 0.34957(13) 0.0653(9) Uani 1 1 d . . .
H4 H 0.7804 0.5889 0.3170 0.098 Uiso 1 1 calc R . .
O5A O 1.3266(5) 0.6440(4) 0.4197(2) 0.0755(16) Uani 0.801(6) 1 d P A 1
H5A H 1.3982 0.6874 0.4367 0.113 Uiso 0.801(6) 1 calc PR A 1
O5B O 1.050(2) 0.7189(11) 0.4957(7) 0.060(6) Uani 0.199(6) 1 d P A 2
H5B H 1.0380 0.6644 0.5194 0.090 Uiso 0.199(6) 1 calc PR A 2
N1 N 0.9736(5) 0.2524(2) 0.57953(15) 0.0443(9) Uani 1 1 d . . .
N2 N 1.0128(5) 0.4901(3) 0.69052(14) 0.0502(10) Uani 1 1 d . . .
H2 H 1.0345 0.5098 0.7288 0.060 Uiso 1 1 calc R . .
N3 N 0.9821(5) 0.6829(3) 0.67001(16) 0.0670(12) Uani 1 1 d . . .
H1N3 H 0.9914 0.6899 0.7104 0.080 Uiso 1 1 d R . .
H2N3 H 0.9997 0.7226 0.6365 0.080 Uiso 1 1 d R . .
N4 N 0.9421(4) 0.5567(3) 0.58840(14) 0.0430(8) Uani 1 1 d . . .
N5 N 0.9137(4) 0.3994(3) 0.51472(14) 0.0372(8) Uani 1 1 d . . .
C1 C 1.0581(8) 0.2840(4) 0.2745(2) 0.0832(17) Uani 1 1 d . . .
H1A H 1.0867 0.2852 0.2304 0.125 Uiso 1 1 calc R . .
H1B H 1.1476 0.3261 0.2974 0.125 Uiso 1 1 calc R . .
H1C H 0.9420 0.3181 0.2811 0.125 Uiso 1 1 calc R . .
C2 C 1.0551(7) 0.1644(4) 0.2972(2) 0.0598(13) Uani 1 1 d . . .
C3 C 0.9956(6) 0.1386(4) 0.36284(18) 0.0457(10) Uani 1 1 d . . .
C4 C 0.9951(5) 0.2224(3) 0.40897(18) 0.0408(10) Uani 1 1 d . . .
H4A H 1.0349 0.2954 0.3993 0.049 Uiso 1 1 calc R . .
C5 C 0.9356(5) 0.1980(3) 0.46952(17) 0.0380(10) Uani 1 1 d . . .
C6 C 0.8765(5) 0.0884(3) 0.48282(19) 0.0417(10) Uani 1 1 d . . .
H6 H 0.8323 0.0714 0.5227 0.050 Uiso 1 1 calc R . .
C7 C 0.8828(5) 0.0043(4) 0.4374(2) 0.0494(11) Uani 1 1 d . . .
H7 H 0.8469 -0.0694 0.4473 0.059 Uiso 1 1 calc R . .
C8 C 0.9418(6) 0.0290(4) 0.3777(2) 0.0513(11) Uani 1 1 d . . .
H8 H 0.9456 -0.0279 0.3472 0.062 Uiso 1 1 calc R . .
C9 C 0.9391(5) 0.2811(3) 0.52128(18) 0.0389(10) Uani 1 1 d . . .
C10 C 0.9759(5) 0.3540(3) 0.61221(16) 0.0399(10) Uani 1 1 d . . .
C11 C 1.0176(6) 0.3743(3) 0.67641(18) 0.0504(12) Uani 1 1 d . . .
C12 C 0.9764(6) 0.5749(3) 0.64827(18) 0.0461(10) Uani 1 1 d . . .
C13 C 0.9427(5) 0.4451(3) 0.57323(16) 0.0362(9) Uani 1 1 d . . .
C14 C 0.8714(5) 0.4578(3) 0.45609(17) 0.0378(10) Uani 1 1 d . . .
H14 H 0.8079 0.4042 0.4285 0.045 Uiso 1 1 calc R . .
C15 C 0.7619(6) 0.5663(3) 0.45965(17) 0.0465(11) Uani 1 1 d . . .
H15A H 0.6337 0.5504 0.4593 0.056 Uiso 1 1 calc R . .
H15B H 0.7916 0.6101 0.4969 0.056 Uiso 1 1 calc R . .
C16 C 0.8202(5) 0.6269(4) 0.40030(18) 0.0434(11) Uani 1 1 d . A .
H16 H 0.8017 0.7093 0.4038 0.052 Uiso 1 1 calc R . .
C17 C 1.0185(6) 0.5980(3) 0.39620(18) 0.0455(11) Uani 1 1 d . . .
H17 H 1.0532 0.5913 0.3519 0.055 Uiso 1 1 calc R A 1
C18A C 1.1467(14) 0.6844(13) 0.4296(8) 0.058(3) Uani 0.801(6) 1 d P A 1
H18A H 1.1322 0.7599 0.4118 0.070 Uiso 0.801(6) 1 calc PR A 1
H18B H 1.1200 0.6880 0.4742 0.070 Uiso 0.801(6) 1 calc PR A 1
C18B C 1.104(8) 0.671(6) 0.422(4) 0.058(3) Uani 0.20 1 d P A 2
H18C H 1.1027 0.7373 0.3948 0.070 Uiso 0.199(6) 1 calc PR A 2
H18D H 1.2275 0.6450 0.4242 0.070 Uiso 0.199(6) 1 calc PR A 2
O99 O 0.4290(4) 0.4500(3) 0.32674(16) 0.0890(12) Uani 1 1 d . . .
H1O9 H 0.5327 0.4726 0.3299 0.133 Uiso 1 1 d R . .
H2O9 H 0.4186 0.3837 0.3403 0.133 Uiso 1 1 d R . .

loop_
_atom_site_aniso_label
_atom_site_aniso_U_11
_atom_site_aniso_U_22
_atom_site_aniso_U_33
_atom_site_aniso_U_23
_atom_site_aniso_U_13
_atom_site_aniso_U_12
O1 0.115(3) 0.085(2) 0.053(2) -0.023(2) 0.016(2) 0.007(2)
O2 0.132(3) 0.065(2) 0.0392(17) 0.0187(16) -0.006(2) 0.002(2)
O3 0.0468(17) 0.0383(15) 0.0538(17) 0.0146(13) 0.0118(14) 0.0039(14)
O4 0.064(2) 0.088(2) 0.0445(17) 0.0124(19) -0.0118(16) -0.019(2)
O5A 0.042(2) 0.069(3) 0.116(4) 0.021(3) -0.017(2) -0.013(2)
O5B 0.089(13) 0.038(9) 0.053(10) -0.003(7) -0.015(9) -0.012(8)
N1 0.052(2) 0.0381(19) 0.043(2) 0.0061(17) 0.0027(18) -0.0020(18)
N2 0.070(3) 0.054(2) 0.0265(17) 0.0018(16) 0.0002(18) 0.002(2)
N3 0.106(3) 0.052(2) 0.043(2) -0.0100(18) -0.005(2) -0.001(3)
N4 0.057(2) 0.038(2) 0.0338(18) -0.0021(15) 0.0019(17) 0.0025(18)
N5 0.046(2) 0.0334(18) 0.0326(17) 0.0029(15) 0.0013(15) -0.0023(16)
C1 0.120(5) 0.080(4) 0.050(3) 0.007(3) 0.012(3) -0.015(4)
C2 0.066(3) 0.069(3) 0.045(3) -0.009(3) 0.000(2) -0.004(3)
C3 0.045(3) 0.045(2) 0.048(2) -0.006(2) -0.003(2) 0.004(2)
C4 0.044(2) 0.033(2) 0.046(2) 0.0016(19) 0.000(2) -0.001(2)
C5 0.035(2) 0.037(2) 0.042(2) 0.0018(19) -0.002(2) 0.000(2)
C6 0.043(2) 0.037(2) 0.046(2) 0.009(2) 0.0043(19) 0.004(2)
C7 0.053(3) 0.033(2) 0.063(3) -0.001(2) -0.005(2) -0.008(2)
C8 0.056(3) 0.044(3) 0.054(3) -0.011(2) -0.011(2) 0.004(2)
C9 0.042(2) 0.037(2) 0.039(2) 0.0044(19) 0.006(2) -0.002(2)
C10 0.049(3) 0.038(2) 0.032(2) 0.0069(19) 0.0034(19) 0.001(2)
C11 0.064(3) 0.049(3) 0.038(2) 0.012(2) 0.009(2) -0.001(3)
C12 0.053(3) 0.047(3) 0.039(2) 0.001(2) 0.006(2) -0.005(2)
C13 0.042(2) 0.038(2) 0.029(2) 0.0016(19) 0.0015(18) 0.001(2)
C14 0.043(2) 0.038(2) 0.032(2) 0.0063(18) -0.0002(18) -0.002(2)
C15 0.044(2) 0.050(3) 0.046(2) 0.005(2) 0.000(2) 0.012(2)
C16 0.048(3) 0.040(3) 0.043(2) 0.008(2) -0.004(2) 0.003(2)
C17 0.054(3) 0.038(2) 0.044(2) 0.009(2) 0.001(2) -0.001(2)
C18A 0.042(7) 0.042(5) 0.090(6) 0.011(4) -0.022(5) -0.012(4)
C18B 0.042(7) 0.042(5) 0.090(6) 0.011(4) -0.022(5) -0.012(4)
O99 0.081(3) 0.067(2) 0.119(3) 0.028(2) -0.013(2) -0.017(2)

loop_
_atom_type_symbol
_atom_type_description
_atom_type_scat_dispersion_real
_atom_type_scat_dispersion_imag
_atom_type_scat_source
C C 0.0033 0.0016 'International Tables Vol C Tables 4.2.6.8 and 6.1.1.4'
H H 0.0000 0.0000 'International Tables Vol C Tables 4.2.6.8 and 6.1.1.4'
N N 0.0061 0.0033 'International Tables Vol C Tables 4.2.6.8 and 6.1.1.4'
O O 0.0106 0.0060 'International Tables Vol C Tables 4.2.6.8 and 6.1.1.4'

loop_
_geom_angle_atom_site_label_1
_geom_angle_atom_site_label_2
_geom_angle_atom_site_label_3
_geom_angle
C14 O3 C17 110.0(3)
C9 N1 C10 104.8(3)
C12 N2 C11 125.1(3)
C12 N4 C13 112.8(3)
C13 N5 C9 106.0(3)
C13 N5 C14 128.7(3)
C9 N5 C14 125.3(3)
O1 C2 C1 120.5(4)
O1 C2 C3 119.5(4)
C1 C2 C3 119.9(4)
C8 C3 C4 119.9(4)
C8 C3 C2 119.1(4)
C4 C3 C2 121.1(4)
C3 C4 C5 120.5(4)
C6 C5 C4 118.7(4)
C6 C5 C9 118.0(3)
C4 C5 C9 123.3(3)
C7 C6 C5 120.6(4)
C8 C7 C6 120.4(4)
C7 C8 C3 119.9(4)
N1 C9 N5 112.0(3)
N1 C9 C5 122.6(3)
N5 C9 C5 125.3(3)
C13 C10 N1 111.5(3)
C13 C10 C11 119.2(4)
N1 C10 C11 129.1(3)
O2 C11 N2 120.2(4)
O2 C11 C10 128.4(4)
N2 C11 C10 111.4(3)
N4 C12 N3 119.3(4)
N4 C12 N2 123.7(4)
N3 C12 N2 117.0(4)
N4 C13 N5 126.6(3)
N4 C13 C10 127.7(3)
N5 C13 C10 105.7(3)
O3 C14 N5 108.3(3)
O3 C14 C15 105.6(3)
N5 C14 C15 118.0(3)
C16 C15 C14 101.6(3)
O4 C16 C15 108.2(3)
O4 C16 C17 111.9(3)
C15 C16 C17 102.7(3)
C18B C17 O3 112(4)
C18B C17 C16 109(4)
O3 C17 C16 105.5(3)
C18B C17 C18A 6(4)
O3 C17 C18A 108.6(6)
C16 C17 C18A 114.9(7)
O5A C18A C17 106.6(10)
C17 C18B O5B 122(5)

loop_
_geom_bond_atom_site_label_1
_geom_bond_atom_site_label_2
_geom_bond_distance
O1 C2 1.214(5)
O2 C11 1.224(4)
O3 C14 1.431(4)
O3 C17 1.439(4)
O4 C16 1.406(5)
O5A C18A 1.433(15)
O5B C18B 1.70(8)
N1 C9 1.308(5)
N1 C10 1.381(5)
N2 C12 1.368(5)
N2 C11 1.393(5)
N3 C12 1.351(5)
N4 C12 1.315(4)
N4 C13 1.351(5)
N5 C13 1.371(4)
N5 C9 1.408(4)
N5 C14 1.457(4)
C1 C2 1.485(6)
C2 C3 1.495(6)
C3 C8 1.384(5)
C3 C4 1.389(5)
C4 C5 1.390(5)
C5 C6 1.389(5)
C5 C9 1.471(5)
C6 C7 1.382(5)
C7 C8 1.374(6)
C10 C13 1.374(5)
C10 C11 1.419(5)
C14 C15 1.513(5)
C15 C16 1.512(5)
C16 C17 1.513(6)
C17 C18B 1.20(6)
C17 C18A 1.562(11)
